data_7003930
loop_
_publ_author_name
'Seisenbaeva, Gulaim A.'
'Kessler, Vadim G.'
'Pazik, Robert'
'Strek, Wieslaw'

_publ_section_title
;
 Heteroleptic metal alkoxide &#x201C;oxoclusters&#x201D; as molecular
 models for the sol--gel synthesis of perovskite nanoparticles for
 bio-imaging applications
;
_journal_issue 26
_journal_name_full 'Dalton Transactions'
_journal_page_first 3412
_journal_page_last 3421
_journal_paper_doi 10.1039/b801351a
_journal_year 2008
_chemical_formula_sum 'C94 H178 O21 Sr4 Ti2'
_chemical_formula_weight 2090.64
_chemical_name_systematic
;
?
;
_space_group_IT_number 2
_symmetry_cell_setting triclinic
_symmetry_space_group_name_Hall '-P 1'
_symmetry_space_group_name_H-M 'P -1'
_atom_sites_solution_hydrogens geom
_atom_sites_solution_primary direct
_atom_sites_solution_secondary difmap
_audit_creation_method SHELXL-97
_cell_angle_alpha 64.884(2)
_cell_angle_beta 63.786(3)
_cell_angle_gamma 78.787(3)
_cell_formula_units_Z 1
_cell_length_a 14.268(2)
_cell_length_b 15.312(2)
_cell_length_c 15.977(2)
_cell_measurement_reflns_used 4512
_cell_measurement_temperature 298(2)
_cell_measurement_theta_max 22.06
_cell_measurement_theta_min 1.47
_cell_volume 2835.3(7)
_computing_cell_refinement 'Bruker SAINTPLUS'
_computing_data_collection 'Bruker SMART'
_computing_data_reduction 'Bruker SAINTPLUS'
_computing_molecular_graphics 'Bruker SHELXTL-5.31'
_computing_publication_material 'Bruker SHELXTL-5.31'
_computing_structure_refinement 'SHELXL-97 (Sheldrick, 1997)'
_computing_structure_solution 'SHELXS-97 (Sheldrick, 1990)'
_diffrn_ambient_temperature 298(2)
_diffrn_measured_fraction_theta_full 0.980
_diffrn_measured_fraction_theta_max 0.980
_diffrn_measurement_device_type 'Bruker SMART CCD 1k'
_diffrn_measurement_method 'Bruker SMART'
_diffrn_radiation_monochromator graphite
_diffrn_radiation_source 'fine-focus sealed tube'
_diffrn_radiation_type MoK\a
_diffrn_radiation_wavelength 0.71073
_diffrn_reflns_av_R_equivalents 0.0600
_diffrn_reflns_av_sigmaI/netI 0.2176
_diffrn_reflns_limit_h_max 17
_diffrn_reflns_limit_h_min -17
_diffrn_reflns_limit_k_max 17
_diffrn_reflns_limit_k_min -18
_diffrn_reflns_limit_l_max 16
_diffrn_reflns_limit_l_min -19
_diffrn_reflns_number 15513
_diffrn_reflns_theta_full 26.00
_diffrn_reflns_theta_max 26.00
_diffrn_reflns_theta_min 1.47
_exptl_absorpt_coefficient_mu 2.060
_exptl_absorpt_correction_T_max 0.9040
_exptl_absorpt_correction_T_min 0.4575
_exptl_absorpt_correction_type empirical
_exptl_absorpt_process_details 'Bruker SADABS'
_exptl_crystal_colour yellowish
_exptl_crystal_density_diffrn 1.224
_exptl_crystal_density_meas ?
_exptl_crystal_density_method .
_exptl_crystal_description flake'
_exptl_crystal_F_000 1106
_exptl_crystal_size_max 0.45
_exptl_crystal_size_mid 0.20
_exptl_crystal_size_min 0.05
_refine_diff_density_max 0.674
_refine_diff_density_min -0.522
_refine_diff_density_rms 0.086
_refine_ls_extinction_method none
_refine_ls_goodness_of_fit_ref 1.125
_refine_ls_hydrogen_treatment refxyz
_refine_ls_matrix_type full
_refine_ls_number_parameters 509
_refine_ls_number_reflns 10941
_refine_ls_number_restraints 537
_refine_ls_restrained_S_all 1.180
_refine_ls_R_factor_all 0.1969
_refine_ls_R_factor_gt 0.0655
_refine_ls_shift/su_max 0.000
_refine_ls_shift/su_mean 0.000
_refine_ls_structure_factor_coef Fsqd
_refine_ls_weighting_details 'calc w=1/[\s^2^(Fo^2^)+(0.0268P)^2^+0.0000P] where P=(Fo^2^+2Fc^2^)/3'
_refine_ls_weighting_scheme calc
_refine_ls_wR_factor_gt 0.1104
_refine_ls_wR_factor_ref 0.1196
_reflns_number_gt 4282
_reflns_number_total 10941
_reflns_threshold_expression >2sigma(I)
_cod_data_source_file b801351a.txt
_cod_data_source_block srtipn2m
_cod_depositor_comments
;
The following automatic conversions were performed:
'_symmetry_cell_setting' value 'Triclinic' changed to 'triclinic'
according to '/home/saulius/struct/CIF-dictionaries/cif_core.dic'
dictionary named 'cif_core.dic' version 2.4.1 from
2010-06-29.

'_exptl_absorpt_correction_type' value 'Empirical' changed to
'empirical' according to
'/home/saulius/struct/CIF-dictionaries/cif_core.dic' dictionary named
'cif_core.dic' version 2.4.1 from 2010-06-29.

Automatic conversion script
Id: cif_fix_enum 1527 2010-12-29 10:47:43Z saulius 
;
_cod_original_cell_volume 2835.2(7)
_cod_original_sg_symbol_H-M P-1
_cod_database_code 7003930

loop_
_symmetry_equiv_pos_as_xyz
'x, y, z'
'-x, -y, -z'

loop_
_atom_site_label
_atom_site_type_symbol
_atom_site_fract_x
_atom_site_fract_y
_atom_site_fract_z
_atom_site_U_iso_or_equiv
_atom_site_adp_type
_atom_site_occupancy
_atom_site_symmetry_multiplicity
_atom_site_calc_flag
_atom_site_refinement_flags
_atom_site_disorder_assembly
_atom_site_disorder_group
Sr1 Sr 0.12042(6) 0.82809(5) 0.00653(5) 0.0445(2) Uani 1 1 d DU . .
Sr2 Sr -0.02668(6) 0.95476(5) 0.19446(5) 0.0454(2) Uani 1 1 d DU . .
Ti3 Ti -0.12540(10) 0.93144(8) 0.04983(8) 0.0417(4) Uani 1 1 d U . .
O1 O 0.1820(3) 0.9953(3) -0.1419(3) 0.0420(11) Uani 1 1 d U . .
O2 O 0.1560(3) 0.9544(3) 0.0583(3) 0.0402(11) Uani 1 1 d U . .
O3 O -0.0685(3) 0.8323(3) 0.1473(3) 0.0439(11) Uani 1 1 d U . .
O4 O -0.0365(3) 0.8759(3) -0.0539(3) 0.0443(11) Uani 1 1 d U . .
O5 O 0.0000 1.0000 0.0000 0.0365(13) Uani 1 2 d SU . .
O11 O -0.2457(4) 0.8689(3) 0.0988(3) 0.0554(13) Uani 1 1 d DU . .
O6 O 0.3092(4) 0.7877(3) -0.0384(3) 0.0572(13) Uani 1 1 d U . .
O7 O -0.1128(4) 0.9650(3) 0.3569(3) 0.0716(16) Uani 1 1 d U . .
O8 O 0.1213(4) 0.7156(3) 0.1849(3) 0.0699(15) Uani 1 1 d U . .
O9 O 0.0313(4) 0.8165(3) 0.3186(3) 0.0562(14) Uani 1 1 d U . .
O10 O 0.1664(4) 0.7017(3) -0.0591(4) 0.0616(14) Uani 1 1 d U . .
C122 C 0.3047(6) 0.9350(5) -0.2692(6) 0.072(3) Uani 1 1 d U . .
H12A H 0.2572 0.9527 -0.3025 0.087 Uiso 1 1 calc R . .
H12B H 0.2894 0.8692 -0.2203 0.087 Uiso 1 1 calc R . .
C8 C 0.1878(8) 0.6316(6) 0.1941(6) 0.109(3) Uani 1 1 d U . .
H8A H 0.2059 0.6174 0.2504 0.131 Uiso 1 1 calc R . .
H8B H 0.2521 0.6466 0.1334 0.131 Uiso 1 1 calc R . .
C90 C 0.3709(6) 0.7289(5) -0.0727(5) 0.0511(19) Uani 1 1 d U . .
C4 C -0.0700(5) 0.8040(4) -0.0688(5) 0.0500(19) Uani 1 1 d DU . .
H4A H -0.1457 0.8019 -0.0376 0.060 Uiso 1 1 calc R . .
H4B H -0.0441 0.7416 -0.0349 0.060 Uiso 1 1 calc R . .
C1 C 0.2840(5) 1.0000(5) -0.2138(5) 0.058(2) Uani 1 1 d U . .
H1A H 0.3316 0.9826 -0.1806 0.070 Uiso 1 1 calc R . .
H1B H 0.2987 1.0660 -0.2625 0.070 Uiso 1 1 calc R . .
C80 C 0.2477(7) 0.6555(5) -0.0934(6) 0.059(2) Uani 1 1 d U . .
C70 C -0.1112(6) 0.9257(6) 0.4426(5) 0.056(2) Uani 1 1 d U . .
C40 C 0.0178(6) 0.7960(5) 0.4103(6) 0.058(2) Uani 1 1 d U . .
C120 C 0.3436(6) 0.6658(5) -0.0983(5) 0.066(2) Uani 1 1 d U . .
H12C H 0.3964 0.6250 -0.1218 0.079 Uiso 1 1 calc R . .
C60 C -0.0489(6) 0.8457(5) 0.4683(5) 0.064(2) Uani 1 1 d U . .
H60A H -0.0530 0.8227 0.5339 0.076 Uiso 1 1 calc R . .
C30 C -0.1833(7) 0.9668(7) 0.5201(6) 0.075(2) Uani 1 1 d U . .
C42 C -0.0714(7) 0.7446(5) -0.1914(6) 0.110(3) Uani 1 1 d DU . .
H42A H -0.0435 0.7578 -0.2623 0.166 Uiso 1 1 calc R . .
H42B H -0.1463 0.7459 -0.1648 0.166 Uiso 1 1 calc R . .
H42C H -0.0479 0.6821 -0.1570 0.166 Uiso 1 1 calc R . .
C201 C 0.0372(7) 0.6201(5) 0.4620(6) 0.104(3) Uani 1 1 d U . .
H20A H 0.0458 0.6278 0.3961 0.157 Uiso 1 1 calc R . .
H20B H -0.0357 0.6136 0.5062 0.157 Uiso 1 1 calc R . .
H20C H 0.0744 0.5635 0.4885 0.157 Uiso 1 1 calc R . .
C41 C -0.0342(6) 0.8205(5) -0.1758(5) 0.072(2) Uani 1 1 d DU . .
H41A H 0.0415 0.8216 -0.2068 0.086 Uiso 1 1 calc R . .
H41B H -0.0592 0.8832 -0.2100 0.086 Uiso 1 1 calc R . .
C20 C 0.0801(7) 0.7082(5) 0.4541(6) 0.072(2) Uani 1 1 d U . .
C50 C 0.2319(8) 0.5832(7) -0.1299(8) 0.096(3) Uani 1 1 d U . .
C501 C 0.3212(8) 0.5160(7) -0.1549(10) 0.187(5) Uani 1 1 d U . .
H50A H 0.3314 0.4741 -0.0947 0.281 Uiso 1 1 calc R . .
H50B H 0.3834 0.5526 -0.2038 0.281 Uiso 1 1 calc R . .
H50C H 0.3061 0.4782 -0.1823 0.281 Uiso 1 1 calc R . .
C202 C 0.0755(7) 0.6907(5) 0.5553(6) 0.106(3) Uani 1 1 d U . .
H20D H 0.1041 0.7451 0.5509 0.158 Uiso 1 1 calc R . .
H20E H 0.1153 0.6338 0.5762 0.158 Uiso 1 1 calc R . .
H20F H 0.0042 0.6820 0.6036 0.158 Uiso 1 1 calc R . .
C203 C 0.1943(7) 0.7241(5) 0.3804(6) 0.103(3) Uani 1 1 d U . .
H20G H 0.2008 0.7336 0.3147 0.155 Uiso 1 1 calc R . .
H20H H 0.2348 0.6686 0.4034 0.155 Uiso 1 1 calc R . .
H20I H 0.2194 0.7800 0.3767 0.155 Uiso 1 1 calc R . .
C121 C 0.4152(6) 0.9386(6) -0.3471(6) 0.108(3) Uani 1 1 d U . .
H12D H 0.4228 0.8942 -0.3778 0.162 Uiso 1 1 calc R . .
H12E H 0.4630 0.9211 -0.3150 0.162 Uiso 1 1 calc R . .
H12F H 0.4301 1.0027 -0.3980 0.162 Uiso 1 1 calc R . .
C100 C 0.4828(7) 0.7279(6) -0.0830(7) 0.080(2) Uani 1 1 d U . .
C301 C -0.1839(8) 1.0744(7) 0.4682(7) 0.160(4) Uani 1 1 d U . .
H30A H -0.2020 1.0918 0.4119 0.239 Uiso 1 1 calc R . .
H30B H -0.1157 1.0987 0.4444 0.239 Uiso 1 1 calc R . .
H30C H -0.2341 1.1017 0.5149 0.239 Uiso 1 1 calc R . .
C302 C -0.2913(7) 0.9349(8) 0.5562(8) 0.176(5) Uani 1 1 d U . .
H30D H -0.3083 0.9519 0.4993 0.264 Uiso 1 1 calc R . .
H30E H -0.3396 0.9660 0.6000 0.264 Uiso 1 1 calc R . .
H30F H -0.2956 0.8662 0.5926 0.264 Uiso 1 1 calc R . .
C81 C 0.1437(9) 0.5453(7) 0.2093(9) 0.150(5) Uani 1 1 d U . .
H81A H 0.1218 0.5609 0.1551 0.180 Uiso 1 1 calc R . .
H81B H 0.0815 0.5285 0.2720 0.180 Uiso 1 1 calc R . .
C303 C -0.1576(8) 0.9390(8) 0.6097(6) 0.195(6) Uani 1 1 d U . .
H30G H -0.1578 0.8700 0.6430 0.292 Uiso 1 1 calc R . .
H30H H -0.2088 0.9663 0.6560 0.292 Uiso 1 1 calc R . .
H30I H -0.0897 0.9629 0.5876 0.292 Uiso 1 1 calc R . .
C101 C 0.4912(8) 0.6505(9) 0.0067(9) 0.227(7) Uani 1 1 d U . .
H10A H 0.5604 0.6495 0.0030 0.341 Uiso 1 1 calc R . .
H10B H 0.4775 0.5899 0.0101 0.341 Uiso 1 1 calc R . .
H10C H 0.4412 0.6612 0.0659 0.341 Uiso 1 1 calc R . .
C82 C 0.2123(9) 0.4598(7) 0.2135(8) 0.189(6) Uani 1 1 d U . .
H82A H 0.1758 0.4077 0.2227 0.284 Uiso 1 1 calc R . .
H82B H 0.2320 0.4412 0.2689 0.284 Uiso 1 1 calc R . .
H82C H 0.2737 0.4746 0.1514 0.284 Uiso 1 1 calc R . .
C502 C 0.1333(9) 0.5314(8) -0.0557(10) 0.215(6) Uani 1 1 d U . .
H50D H 0.0791 0.5767 -0.0384 0.322 Uiso 1 1 calc R . .
H50E H 0.1425 0.4861 0.0040 0.322 Uiso 1 1 calc R . .
H50F H 0.1141 0.4975 -0.0843 0.322 Uiso 1 1 calc R . .
C102 C 0.5630(7) 0.7083(8) -0.1760(9) 0.171(5) Uani 1 1 d U . .
H10D H 0.6322 0.7099 -0.1807 0.257 Uiso 1 1 calc R . .
H10E H 0.5564 0.7568 -0.2357 0.257 Uiso 1 1 calc R . .
H10F H 0.5507 0.6459 -0.1698 0.257 Uiso 1 1 calc R . .
C2 C 0.2504(5) 0.9379(5) 0.0724(5) 0.0530(19) Uani 1 1 d DU . .
H2A H 0.3075 0.9653 0.0070 0.064 Uiso 1 1 calc R . .
H2B H 0.2626 0.8689 0.0992 0.064 Uiso 1 1 calc R . .
C3 C -0.1251(6) 0.7476(5) 0.2330(5) 0.070(2) Uani 1 1 d DU . .
H3A H -0.0967 0.7279 0.2834 0.084 Uiso 1 1 calc R . .
H3B H -0.1977 0.7657 0.2630 0.084 Uiso 1 1 calc R . .
C21 C 0.2525(6) 0.9785(5) 0.1405(5) 0.068(2) Uani 1 1 d DU . .
H21A H 0.1966 0.9503 0.2066 0.082 Uiso 1 1 calc R . .
H21B H 0.2398 1.0475 0.1145 0.082 Uiso 1 1 calc R . .
C31 C -0.1215(7) 0.6672(5) 0.2090(6) 0.096(3) Uani 1 1 d U . .
H31A H -0.0493 0.6494 0.1768 0.115 Uiso 1 1 calc R . .
H31B H -0.1542 0.6842 0.1622 0.115 Uiso 1 1 calc R . .
C22 C 0.3543(6) 0.9604(6) 0.1515(6) 0.101(3) Uani 1 1 d DU . .
H22A H 0.3516 0.9879 0.1964 0.152 Uiso 1 1 calc R . .
H22B H 0.4098 0.9895 0.0865 0.152 Uiso 1 1 calc R . .
H22C H 0.3666 0.8922 0.1785 0.152 Uiso 1 1 calc R . .
C112 C -0.4753(7) 0.7187(6) 0.2179(7) 0.138(4) Uani 1 1 d DU . .
H11A H -0.4896 0.6714 0.2005 0.208 Uiso 1 1 calc R . .
H11B H -0.5263 0.7697 0.2141 0.208 Uiso 1 1 calc R . .
H11C H -0.4784 0.6890 0.2854 0.208 Uiso 1 1 calc R . .
C11A C -0.3447(11) 0.8207(10) 0.1760(12) 0.103(6) Uani 0.50 1 d PDU . .
C11B C -0.3558(11) 0.8506(10) 0.1332(15) 0.115(7) Uani 0.50 1 d PDU . .
C32 C -0.1798(7) 0.5801(6) 0.3078(6) 0.132(4) Uani 1 1 d U . .
H32A H -0.1758 0.5255 0.2916 0.199 Uiso 1 1 calc R . .
H32B H -0.2517 0.5973 0.3383 0.199 Uiso 1 1 calc R . .
H32C H -0.1477 0.5640 0.3542 0.199 Uiso 1 1 calc R . .
C103 C 0.5096(7) 0.8208(7) -0.0941(10) 0.170(5) Uani 1 1 d U . .
H10G H 0.5800 0.8181 -0.1002 0.255 Uiso 1 1 calc R . .
H10H H 0.4627 0.8347 -0.0359 0.255 Uiso 1 1 calc R . .
H10I H 0.5036 0.8705 -0.1536 0.255 Uiso 1 1 calc R . .
C503 C 0.2244(10) 0.6436(8) -0.2314(8) 0.195(5) Uani 1 1 d U . .
H50G H 0.1662 0.6875 -0.2221 0.292 Uiso 1 1 calc R . .
H50H H 0.2148 0.6019 -0.2579 0.292 Uiso 1 1 calc R . .
H50I H 0.2876 0.6795 -0.2780 0.292 Uiso 1 1 calc R . .
C111 C -0.3676(8) 0.7596(8) 0.1451(10) 0.187(6) Uani 1 1 d DU . .
C6A C 0.5109(7) 0.6952(7) -0.4913(7) 0.301(9) Uiso 1 1 d GDU . .
C1A C 0.5119(8) 0.5954(7) -0.4432(7) 0.236(6) Uiso 1 1 d GDU . .
H1AA H 0.4592 0.5591 -0.4320 0.283 Uiso 1 1 calc R . .
C2A C 0.5916(10) 0.5497(6) -0.4117(7) 0.317(9) Uiso 1 1 d GU . .
H2AA H 0.5922 0.4829 -0.3795 0.381 Uiso 1 1 calc R . .
C4A C 0.6703(8) 0.6039(10) -0.4284(8) 0.327(9) Uiso 1 1 d GU . .
H4AA H 0.7237 0.5733 -0.4074 0.392 Uiso 1 1 calc R . .
C5A C 0.6694(7) 0.7037(10) -0.4765(8) 0.314(9) Uiso 1 1 d GU . .
H5AA H 0.7221 0.7400 -0.4877 0.377 Uiso 1 1 calc R . .
C3A C 0.5897(9) 0.7494(5) -0.5080(6) 0.231(6) Uiso 1 1 d GDU . .
H3AA H 0.5891 0.8162 -0.5402 0.277 Uiso 1 1 calc R . .
C7A C 0.4289(12) 0.7386(11) -0.5182(12) 0.356(11) Uiso 1 1 d DU . .
H7AA H 0.4364 0.8074 -0.5468 0.535 Uiso 1 1 calc R . .
H7AB H 0.3643 0.7208 -0.4594 0.535 Uiso 1 1 calc R . .
H7AC H 0.4288 0.7180 -0.5671 0.535 Uiso 1 1 calc R . .

loop_
_atom_site_aniso_label
_atom_site_aniso_U_11
_atom_site_aniso_U_22
_atom_site_aniso_U_33
_atom_site_aniso_U_23
_atom_site_aniso_U_13
_atom_site_aniso_U_12
Sr1 0.0523(6) 0.0363(5) 0.0452(5) -0.0199(4) -0.0198(4) 0.0097(4)
Sr2 0.0557(6) 0.0409(5) 0.0370(4) -0.0155(4) -0.0181(4) 0.0048(4)
Ti3 0.0463(9) 0.0365(8) 0.0400(8) -0.0155(7) -0.0166(7) 0.0037(6)
O1 0.039(3) 0.046(3) 0.040(3) -0.025(2) -0.009(2) 0.005(2)
O2 0.047(3) 0.037(3) 0.039(2) -0.016(2) -0.020(2) 0.005(2)
O3 0.048(3) 0.028(2) 0.048(3) -0.008(2) -0.018(2) -0.002(2)
O4 0.050(3) 0.038(3) 0.052(3) -0.026(2) -0.020(2) 0.004(2)
O5 0.038(3) 0.036(3) 0.037(3) -0.021(3) -0.013(3) 0.008(2)
O11 0.055(3) 0.048(3) 0.064(3) -0.020(3) -0.028(3) 0.004(2)
O6 0.055(3) 0.050(3) 0.076(3) -0.033(3) -0.031(3) 0.015(2)
O7 0.088(4) 0.074(4) 0.047(3) -0.030(3) -0.030(3) 0.034(3)
O8 0.083(4) 0.052(3) 0.063(3) -0.015(3) -0.038(3) 0.030(3)
O9 0.080(4) 0.041(3) 0.051(3) -0.016(2) -0.036(3) 0.011(2)
O10 0.052(4) 0.060(3) 0.092(4) -0.051(3) -0.029(3) 0.011(3)
C122 0.064(6) 0.082(6) 0.067(6) -0.040(5) -0.026(5) 0.036(5)
C8 0.135(9) 0.071(6) 0.089(7) -0.011(6) -0.050(6) 0.031(6)
C90 0.043(5) 0.042(5) 0.061(5) -0.015(4) -0.020(4) 0.000(4)
C4 0.069(6) 0.039(4) 0.056(4) -0.025(4) -0.033(4) 0.005(4)
C1 0.046(5) 0.051(5) 0.063(5) -0.026(4) -0.005(4) -0.002(4)
C80 0.064(6) 0.053(5) 0.079(6) -0.047(4) -0.029(5) 0.010(4)
C70 0.062(5) 0.067(5) 0.043(4) -0.030(4) -0.018(4) 0.001(4)
C40 0.081(6) 0.047(5) 0.053(5) -0.014(4) -0.036(5) -0.006(4)
C120 0.054(5) 0.062(6) 0.091(6) -0.048(5) -0.028(5) 0.017(4)
C60 0.093(7) 0.064(5) 0.037(4) -0.019(4) -0.029(4) -0.001(4)
C30 0.069(6) 0.109(6) 0.053(5) -0.051(5) -0.017(5) 0.010(5)
C42 0.185(10) 0.080(7) 0.121(8) -0.047(6) -0.101(8) 0.001(6)
C201 0.174(9) 0.050(5) 0.107(7) -0.020(5) -0.084(7) 0.004(5)
C41 0.112(7) 0.058(5) 0.061(5) -0.032(4) -0.040(5) -0.003(5)
C20 0.120(7) 0.038(5) 0.068(5) -0.011(4) -0.057(5) 0.003(5)
C50 0.104(7) 0.096(8) 0.149(8) -0.096(6) -0.069(7) 0.030(5)
C501 0.167(9) 0.182(11) 0.376(17) -0.240(12) -0.165(11) 0.109(8)
C202 0.177(9) 0.078(6) 0.097(6) -0.032(5) -0.098(6) 0.030(6)
C203 0.113(7) 0.075(6) 0.128(7) -0.036(6) -0.070(6) 0.035(5)
C121 0.088(7) 0.127(8) 0.096(7) -0.072(7) -0.015(6) 0.043(6)
C100 0.056(6) 0.067(6) 0.125(7) -0.040(5) -0.047(6) 0.018(5)
C301 0.233(12) 0.111(7) 0.127(9) -0.098(6) -0.031(8) 0.034(7)
C302 0.078(7) 0.277(13) 0.177(11) -0.156(10) 0.020(7) -0.025(8)
C81 0.174(11) 0.070(7) 0.178(10) -0.048(8) -0.065(9) 0.043(7)
C303 0.203(11) 0.345(15) 0.121(8) -0.182(9) -0.117(9) 0.165(11)
C101 0.136(10) 0.234(11) 0.235(10) 0.067(10) -0.148(9) -0.032(10)
C82 0.201(13) 0.087(8) 0.220(13) -0.058(9) -0.069(11) 0.082(8)
C502 0.182(10) 0.188(12) 0.305(13) -0.182(10) -0.009(11) -0.082(9)
C102 0.049(7) 0.234(13) 0.247(10) -0.151(10) -0.035(7) 0.040(8)
C2 0.045(5) 0.056(5) 0.057(5) -0.022(4) -0.021(4) 0.004(4)
C3 0.067(6) 0.047(4) 0.089(6) -0.008(4) -0.045(4) 0.000(4)
C21 0.074(6) 0.069(6) 0.082(6) -0.032(5) -0.046(5) 0.000(5)
C31 0.119(8) 0.049(5) 0.117(7) -0.022(5) -0.054(6) -0.004(5)
C22 0.109(8) 0.103(7) 0.134(8) -0.041(6) -0.087(7) -0.004(6)
C112 0.104(9) 0.125(9) 0.165(10) -0.025(8) -0.048(8) -0.044(7)
C11A 0.062(9) 0.037(10) 0.176(14) 0.019(10) -0.078(9) 0.002(7)
C11B 0.097(9) 0.105(12) 0.179(15) -0.009(12) -0.118(11) -0.030(10)
C32 0.150(10) 0.063(6) 0.156(9) 0.029(6) -0.083(8) -0.055(6)
C103 0.079(8) 0.125(7) 0.381(16) -0.141(9) -0.124(10) 0.025(6)
C503 0.284(15) 0.224(13) 0.207(10) -0.159(9) -0.167(10) 0.075(9)
C111 0.109(9) 0.143(11) 0.298(14) -0.061(10) -0.076(9) -0.053(7)

loop_
_atom_type_symbol
_atom_type_description
_atom_type_scat_dispersion_real
_atom_type_scat_dispersion_imag
_atom_type_scat_source
C C 0.0033 0.0016 'International Tables Vol C Tables 4.2.6.8 and 6.1.1.4'
H H 0.0000 0.0000 'International Tables Vol C Tables 4.2.6.8 and 6.1.1.4'
O O 0.0106 0.0060 'International Tables Vol C Tables 4.2.6.8 and 6.1.1.4'
Ti Ti 0.2776 0.4457 'International Tables Vol C Tables 4.2.6.8 and 6.1.1.4'
Sr Sr -1.5307 3.2498 'International Tables Vol C Tables 4.2.6.8 and 6.1.1.4'

loop_
_geom_angle_atom_site_label_1
_geom_angle_atom_site_label_2
_geom_angle_atom_site_label_3
_geom_angle
_geom_angle_site_symmetry_1
_geom_angle_site_symmetry_3
_geom_angle_publ_flag
O10 Sr1 O6 70.28(15) . . ?
O10 Sr1 O2 155.45(15) . . ?
O6 Sr1 O2 85.17(14) . . ?
O10 Sr1 O1 110.09(14) . . ?
O6 Sr1 O1 85.93(14) . . ?
O2 Sr1 O1 66.11(12) . . ?
O10 Sr1 O8 95.60(15) . . ?
O6 Sr1 O8 78.41(15) . . ?
O2 Sr1 O8 79.55(13) . . ?
O1 Sr1 O8 143.31(14) . . ?
O10 Sr1 O3 119.88(14) . . ?
O6 Sr1 O3 148.82(14) . . ?
O2 Sr1 O3 81.68(12) . . ?
O1 Sr1 O3 113.76(12) . . ?
O8 Sr1 O3 71.47(13) . . ?
O10 Sr1 O4 87.48(14) . . ?
O6 Sr1 O4 146.57(14) . . ?
O2 Sr1 O4 114.21(13) . . ?
O1 Sr1 O4 78.49(12) . . ?
O8 Sr1 O4 129.92(14) . . ?
O3 Sr1 O4 64.12(12) . . ?
O10 Sr1 O5 142.26(11) . . ?
O6 Sr1 O5 134.57(10) . . ?
O2 Sr1 O5 57.88(9) . . ?
O1 Sr1 O5 56.75(9) . . ?
O8 Sr1 O5 115.11(10) . . ?
O3 Sr1 O5 57.05(8) . . ?
O4 Sr1 O5 56.34(9) . . ?
O10 Sr1 Ti3 146.34(12) . 2_575 ?
O6 Sr1 Ti3 100.20(10) . 2_575 ?
O2 Sr1 Ti3 36.03(8) . 2_575 ?
O1 Sr1 Ti3 36.25(9) . 2_575 ?
O8 Sr1 Ti3 114.52(11) . 2_575 ?
O3 Sr1 Ti3 85.39(9) . 2_575 ?
O4 Sr1 Ti3 84.43(9) . 2_575 ?
O5 Sr1 Ti3 34.37(2) . 2_575 ?
O10 Sr1 Ti3 118.65(11) . . ?
O6 Sr1 Ti3 168.40(10) . . ?
O2 Sr1 Ti3 85.61(10) . . ?
O1 Sr1 Ti3 83.91(9) . . ?
O8 Sr1 Ti3 106.77(11) . . ?
O3 Sr1 Ti3 35.38(8) . . ?
O4 Sr1 Ti3 35.31(9) . . ?
O5 Sr1 Ti3 33.87(2) . . ?
Ti3 Sr1 Ti3 68.24(4) 2_575 . ?
O10 Sr1 Sr2 158.27(12) . . ?
O6 Sr1 Sr2 120.50(11) . . ?
O2 Sr1 Sr2 40.89(9) . . ?
O1 Sr1 Sr2 90.23(9) . . ?
O8 Sr1 Sr2 70.39(10) . . ?
O3 Sr1 Sr2 40.79(8) . . ?
O4 Sr1 Sr2 89.23(9) . . ?
O5 Sr1 Sr2 45.038(14) . . ?
Ti3 Sr1 Sr2 54.30(2) 2_575 . ?
Ti3 Sr1 Sr2 54.10(2) . . ?
O10 Sr1 Sr2 102.86(11) . 2_575 ?
O6 Sr1 Sr2 120.16(10) . 2_575 ?
O2 Sr1 Sr2 88.66(9) . 2_575 ?
O1 Sr1 Sr2 38.90(9) . 2_575 ?
O8 Sr1 Sr2 157.29(10) . 2_575 ?
O3 Sr1 Sr2 87.75(8) . 2_575 ?
O4 Sr1 Sr2 39.65(9) . 2_575 ?
O5 Sr1 Sr2 42.938(14) . 2_575 ?
Ti3 Sr1 Sr2 52.85(2) 2_575 2_575 ?
Ti3 Sr1 Sr2 52.54(2) . 2_575 ?
Sr2 Sr1 Sr2 87.98(2) . 2_575 ?
O7 Sr2 O9 70.54(15) . . ?
O7 Sr2 O3 124.84(15) . . ?
O9 Sr2 O3 87.98(13) . . ?
O7 Sr2 O2 141.05(15) . . ?
O9 Sr2 O2 88.05(14) . . ?
O3 Sr2 O2 84.85(13) . . ?
O7 Sr2 O1 98.25(15) . 2_575 ?
O9 Sr2 O1 139.69(14) . 2_575 ?
O3 Sr2 O1 66.42(12) . 2_575 ?
O2 Sr2 O1 118.15(13) . 2_575 ?
O7 Sr2 O4 110.33(14) . 2_575 ?
O9 Sr2 O4 139.74(14) . 2_575 ?
O3 Sr2 O4 117.85(12) . 2_575 ?
O2 Sr2 O4 66.07(12) . 2_575 ?
O1 Sr2 O4 80.56(12) 2_575 2_575 ?
O7 Sr2 O5 154.11(11) . . ?
O9 Sr2 O5 134.08(10) . . ?
O3 Sr2 O5 59.50(9) . . ?
O2 Sr2 O5 59.76(9) . . ?
O1 Sr2 O5 58.43(9) 2_575 . ?
O4 Sr2 O5 58.37(9) 2_575 . ?
O7 Sr2 Ti3 145.63(12) . 2_575 ?
O9 Sr2 Ti3 124.83(11) . 2_575 ?
O3 Sr2 Ti3 88.39(9) . 2_575 ?
O2 Sr2 Ti3 36.82(9) . 2_575 ?
O1 Sr2 Ti3 86.67(9) 2_575 2_575 ?
O4 Sr2 Ti3 36.67(9) 2_575 2_575 ?
O5 Sr2 Ti3 35.09(2) . 2_575 ?
O7 Sr2 Ti3 130.34(12) . . ?
O9 Sr2 Ti3 124.58(10) . . ?
O3 Sr2 Ti3 36.65(9) . . ?
O2 Sr2 Ti3 88.61(9) . . ?
O1 Sr2 Ti3 37.01(9) 2_575 . ?
O4 Sr2 Ti3 86.74(9) 2_575 . ?
O5 Sr2 Ti3 35.04(2) . . ?
Ti3 Sr2 Ti3 70.13(4) 2_575 . ?
O7 Sr2 Sr1 155.88(11) . . ?
O9 Sr2 Sr1 86.95(10) . . ?
O3 Sr2 Sr1 42.93(9) . . ?
O2 Sr2 Sr1 41.93(9) . . ?
O1 Sr2 Sr1 93.39(9) 2_575 . ?
O4 Sr2 Sr1 92.34(9) 2_575 . ?
O5 Sr2 Sr1 47.139(15) . . ?
Ti3 Sr2 Sr1 55.77(3) 2_575 . ?
Ti3 Sr2 Sr1 56.56(3) . . ?
O7 Sr2 Sr1 110.36(11) . 2_575 ?
O9 Sr2 Sr1 178.71(10) . 2_575 ?
O3 Sr2 Sr1 90.74(9) . 2_575 ?
O2 Sr2 Sr1 91.70(9) . 2_575 ?
O1 Sr2 Sr1 39.58(9) 2_575 2_575 ?
O4 Sr2 Sr1 41.04(9) 2_575 2_575 ?
O5 Sr2 Sr1 44.885(14) . 2_575 ?
Ti3 Sr2 Sr1 54.97(3) 2_575 2_575 ?
Ti3 Sr2 Sr1 54.14(2) . 2_575 ?
Sr1 Sr2 Sr1 92.02(2) . 2_575 ?
O11 Ti3 O5 178.39(16) . . ?
O11 Ti3 O4 98.34(18) . . ?
O5 Ti3 O4 83.25(13) . . ?
O11 Ti3 O3 96.35(18) . . ?
O5 Ti3 O3 83.92(12) . . ?
O4 Ti3 O3 89.81(16) . . ?
O11 Ti3 O2 95.32(18) . 2_575 ?
O5 Ti3 O2 84.40(13) . 2_575 ?
O4 Ti3 O2 88.97(16) . 2_575 ?
O3 Ti3 O2 168.32(17) . 2_575 ?
O11 Ti3 O1 95.98(19) . 2_575 ?
O5 Ti3 O1 82.44(13) . 2_575 ?
O4 Ti3 O1 165.68(17) . 2_575 ?
O3 Ti3 O1 88.35(16) . 2_575 ?
O2 Ti3 O1 89.97(16) 2_575 2_575 ?
O11 Ti3 Sr2 125.90(14) . 2_575 ?
O5 Ti3 Sr2 54.99(3) . 2_575 ?
O4 Ti3 Sr2 50.91(11) . 2_575 ?
O3 Ti3 Sr2 122.15(13) . 2_575 ?
O2 Ti3 Sr2 49.62(12) 2_575 2_575 ?
O1 Ti3 Sr2 119.33(12) 2_575 2_575 ?
O11 Ti3 Sr2 124.22(14) . . ?
O5 Ti3 Sr2 54.88(3) . . ?
O4 Ti3 Sr2 119.65(12) . . ?
O3 Ti3 Sr2 49.22(11) . . ?
O2 Ti3 Sr2 122.35(12) 2_575 . ?
O1 Ti3 Sr2 50.18(12) 2_575 . ?
Sr2 Ti3 Sr2 109.87(4) 2_575 . ?
O11 Ti3 Sr1 122.26(14) . 2_575 ?
O5 Ti3 Sr1 56.43(3) . 2_575 ?
O4 Ti3 Sr1 120.66(12) . 2_575 ?
O3 Ti3 Sr1 122.13(12) . 2_575 ?
O2 Ti3 Sr1 49.73(11) 2_575 2_575 ?
O1 Ti3 Sr1 49.96(11) 2_575 2_575 ?
Sr2 Ti3 Sr1 69.93(3) 2_575 2_575 ?
Sr2 Ti3 Sr1 73.01(3) . 2_575 ?
O11 Ti3 Sr1 125.97(14) . . ?
O5 Ti3 Sr1 55.33(3) . . ?
O4 Ti3 Sr1 50.62(12) . . ?
O3 Ti3 Sr1 49.98(12) . . ?
O2 Ti3 Sr1 121.96(13) 2_575 . ?
O1 Ti3 Sr1 119.22(12) 2_575 . ?
Sr2 Ti3 Sr1 72.49(3) 2_575 . ?
Sr2 Ti3 Sr1 69.34(3) . . ?
Sr1 Ti3 Sr1 111.76(4) 2_575 . ?
C1 O1 Ti3 125.3(4) . 2_575 ?
C1 O1 Sr2 120.8(4) . 2_575 ?
Ti3 O1 Sr2 92.82(15) 2_575 2_575 ?
C1 O1 Sr1 116.7(4) . . ?
Ti3 O1 Sr1 93.78(15) 2_575 . ?
Sr2 O1 Sr1 101.52(15) 2_575 . ?
C2 O2 Ti3 125.5(4) . 2_575 ?
C2 O2 Sr2 125.2(3) . . ?
Ti3 O2 Sr2 93.57(16) 2_575 . ?
C2 O2 Sr1 113.9(3) . . ?
Ti3 O2 Sr1 94.25(15) 2_575 . ?
Sr2 O2 Sr1 97.18(14) . . ?
C3 O3 Ti3 124.9(4) . . ?
C3 O3 Sr2 114.9(3) . . ?
Ti3 O3 Sr2 94.13(15) . . ?
C3 O3 Sr1 124.8(4) . . ?
Ti3 O3 Sr1 94.64(15) . . ?
Sr2 O3 Sr1 96.28(13) . . ?
C4 O4 Ti3 124.4(4) . . ?
C4 O4 Sr2 123.1(3) . 2_575 ?
Ti3 O4 Sr2 92.42(15) . 2_575 ?
C4 O4 Sr1 116.9(3) . . ?
Ti3 O4 Sr1 94.06(15) . . ?
Sr2 O4 Sr1 99.30(14) 2_575 . ?
Ti3 O5 Ti3 180.00(8) 2_575 . ?
Ti3 O5 Sr2 89.92(4) 2_575 . ?
Ti3 O5 Sr2 90.08(4) . . ?
Ti3 O5 Sr2 90.08(4) 2_575 2_575 ?
Ti3 O5 Sr2 89.92(4) . 2_575 ?
Sr2 O5 Sr2 180.0 . 2_575 ?
Ti3 O5 Sr1 89.19(4) 2_575 . ?
Ti3 O5 Sr1 90.81(4) . . ?
Sr2 O5 Sr1 87.823(19) . . ?
Sr2 O5 Sr1 92.177(19) 2_575 . ?
Ti3 O5 Sr1 90.81(4) 2_575 2_575 ?
Ti3 O5 Sr1 89.19(4) . 2_575 ?
Sr2 O5 Sr1 92.177(19) . 2_575 ?
Sr2 O5 Sr1 87.823(19) 2_575 2_575 ?
Sr1 O5 Sr1 180.000(1) . 2_575 ?
C11B O11 C11A 28.1(10) . . ?
C11B O11 Ti3 161.2(7) . . ?
C11A O11 Ti3 156.2(7) . . ?
C90 O6 Sr1 135.7(5) . . ?
C70 O7 Sr2 139.9(5) . . ?
C8 O8 Sr1 119.4(4) . . ?
C40 O9 Sr2 133.4(5) . . ?
C80 O10 Sr1 137.2(5) . . ?
C1 C122 C121 114.3(7) . . ?
O8 C8 C81 115.4(8) . . ?
O6 C90 C120 124.5(8) . . ?
O6 C90 C100 116.0(7) . . ?
C120 C90 C100 119.5(8) . . ?
O4 C4 C41 113.4(5) . . ?
O1 C1 C122 113.5(6) . . ?
O10 C80 C120 124.4(7) . . ?
O10 C80 C50 114.6(8) . . ?
C120 C80 C50 120.9(8) . . ?
O7 C70 C60 122.6(7) . . ?
O7 C70 C30 117.1(7) . . ?
C60 C70 C30 120.3(7) . . ?
O9 C40 C60 123.9(7) . . ?
O9 C40 C20 115.5(7) . . ?
C60 C40 C20 120.6(7) . . ?
C90 C120 C80 127.8(8) . . ?
C40 C60 C70 128.9(7) . . ?
C302 C30 C301 106.3(9) . . ?
C302 C30 C303 108.8(8) . . ?
C301 C30 C303 109.9(9) . . ?
C302 C30 C70 108.0(7) . . ?
C301 C30 C70 108.2(7) . . ?
C303 C30 C70 115.3(7) . . ?
C4 C41 C42 113.3(6) . . ?
C202 C20 C201 108.6(7) . . ?
C202 C20 C203 107.0(8) . . ?
C201 C20 C203 111.1(7) . . ?
C202 C20 C40 116.1(7) . . ?
C201 C20 C40 106.7(7) . . ?
C203 C20 C40 107.4(6) . . ?
C502 C50 C501 112.2(9) . . ?
C502 C50 C503 110.3(10) . . ?
C501 C50 C503 103.5(9) . . ?
C502 C50 C80 108.6(8) . . ?
C501 C50 C80 116.0(8) . . ?
C503 C50 C80 106.0(8) . . ?
C101 C100 C103 111.0(9) . . ?
C101 C100 C102 108.1(8) . . ?
C103 C100 C102 106.8(8) . . ?
C101 C100 C90 107.8(8) . . ?
C103 C100 C90 111.2(7) . . ?
C102 C100 C90 112.0(7) . . ?
C8 C81 C82 116.5(10) . . ?
O2 C2 C21 114.9(6) . . ?
C31 C3 O3 114.9(6) . . ?
C2 C21 C22 112.7(6) . . ?
C3 C31 C32 109.7(7) . . ?
C11B C11A C111 73.9(14) . . ?
C11B C11A O11 75.2(14) . . ?
C111 C11A O11 108.6(11) . . ?
C11A C11B C111 76.0(14) . . ?
C11A C11B O11 76.7(13) . . ?
C111 C11B O11 109.9(12) . . ?
C11B C111 C11A 30.1(11) . . ?
C11B C111 C112 114.0(12) . . ?
C11A C111 C112 108.8(11) . . ?
C7A C6A C1A 118.6(7) . . ?
C7A C6A C3A 121.3(7) . . ?
C1A C6A C3A 120.0 . . ?
C6A C1A C2A 120.0 . . ?
C4A C2A C1A 120.0 . . ?
C5A C4A C2A 120.0 . . ?
C4A C5A C3A 120.0 . . ?
C5A C3A C6A 120.0 . . ?

loop_
_geom_bond_atom_site_label_1
_geom_bond_atom_site_label_2
_geom_bond_distance
_geom_bond_site_symmetry_2
_geom_bond_publ_flag
Sr1 O10 2.427(4) . ?
Sr1 O6 2.485(5) . ?
Sr1 O2 2.606(4) . ?
Sr1 O1 2.614(4) . ?
Sr1 O8 2.635(4) . ?
Sr1 O3 2.652(4) . ?
Sr1 O4 2.675(4) . ?
Sr1 O5 2.8386(7) . ?
Sr1 Ti3 3.4064(14) 2_575 ?
Sr1 Ti3 3.4513(15) . ?
Sr1 Sr2 3.8698(10) . ?
Sr1 Sr2 4.0196(10) 2_575 ?
Sr2 O7 2.392(5) . ?
Sr2 O9 2.511(4) . ?
Sr2 O3 2.543(4) . ?
Sr2 O2 2.553(4) . ?
Sr2 O1 2.576(4) 2_575 ?
Sr2 O4 2.599(4) 2_575 ?
Sr2 O5 2.7402(7) . ?
Sr2 Ti3 3.3457(14) 2_575 ?
Sr2 Ti3 3.3500(14) . ?
Sr2 Sr1 4.0196(10) 2_575 ?
Ti3 O11 1.814(5) . ?
Ti3 O5 1.9234(13) . ?
Ti3 O4 2.000(4) . ?
Ti3 O3 2.005(4) . ?
Ti3 O2 2.009(4) 2_575 ?
Ti3 O1 2.019(4) 2_575 ?
Ti3 Sr2 3.3457(14) 2_575 ?
Ti3 Sr1 3.4064(14) 2_575 ?
O1 C1 1.392(7) . ?
O1 Ti3 2.019(4) 2_575 ?
O1 Sr2 2.576(4) 2_575 ?
O2 C2 1.420(6) . ?
O2 Ti3 2.009(4) 2_575 ?
O3 C3 1.460(7) . ?
O4 C4 1.423(6) . ?
O4 Sr2 2.599(4) 2_575 ?
O5 Ti3 1.9234(13) 2_575 ?
O5 Sr2 2.7402(7) 2_575 ?
O5 Sr1 2.8386(7) 2_575 ?
O11 C11B 1.458(12) . ?
O11 C11A 1.468(12) . ?
O6 C90 1.253(8) . ?
O7 C70 1.249(7) . ?
O8 C8 1.437(8) . ?
O9 C40 1.291(7) . ?
O10 C80 1.263(8) . ?
C122 C1 1.505(8) . ?
C122 C121 1.510(9) . ?
C8 C81 1.455(11) . ?
C90 C120 1.369(9) . ?
C90 C100 1.529(10) . ?
C4 C41 1.471(7) . ?
C80 C120 1.371(9) . ?
C80 C50 1.542(10) . ?
C70 C60 1.390(9) . ?
C70 C30 1.508(9) . ?
C40 C60 1.371(9) . ?
C40 C20 1.540(9) . ?
C30 C302 1.488(10) . ?
C30 C301 1.498(10) . ?
C30 C303 1.501(10) . ?
C42 C41 1.515(7) . ?
C201 C20 1.522(9) . ?
C20 C202 1.495(9) . ?
C20 C203 1.522(10) . ?
C50 C502 1.475(12) . ?
C50 C501 1.493(10) . ?
C50 C503 1.529(12) . ?
C100 C101 1.458(10) . ?
C100 C103 1.461(10) . ?
C100 C102 1.533(11) . ?
C81 C82 1.471(10) . ?
C2 C21 1.478(7) . ?
C3 C31 1.421(8) . ?
C21 C22 1.497(8) . ?
C31 C32 1.565(9) . ?
C112 C111 1.511(9) . ?
C11A C11B 0.71(3) . ?
C11A C111 1.372(12) . ?
C11B C111 1.359(12) . ?
C6A C7A 1.377(11) . ?
C6A C1A 1.3900 . ?
C6A C3A 1.3900 . ?
C1A C2A 1.3900 . ?
C2A C4A 1.3900 . ?
C4A C5A 1.3900 . ?
C5A C3A 1.3900 . ?
